data_4341463
loop_
_publ_author_name
'G\'omez-Iglesias, Patricia'
'Arroyo, Marta'
'Bajo, Sonia'
'Strohmann, Carsten'
'Miguel, Daniel'
'Villafa\~ne, Fernando'

_publ_section_title
;
 Pyrazolylamidino Ligands from Coupling of Acetonitrile and Pyrazoles: A
 Systematic Study.
;
_journal_name_full 'Inorganic chemistry'
_journal_page_first 141107133009008
_journal_paper_doi 10.1021/ic5018054
_journal_year 2014
_chemical_formula_sum 'C14.5 H16.5 Cl1.5 F3 N4 O6 Re S'
_chemical_formula_weight 671.26
_chemical_name_systematic
; 
 ? 
;
_space_group_IT_number 2
_symmetry_cell_setting triclinic
_symmetry_space_group_name_Hall '-P 1'
_symmetry_space_group_name_H-M 'P -1'
_atom_sites_solution_hydrogens geom
_atom_sites_solution_primary direct
_atom_sites_solution_secondary difmap
_audit_creation_method SHELXL-97
_cell_angle_alpha 80.620(5)
_cell_angle_beta 89.784(5)
_cell_angle_gamma 68.130(6)
_cell_formula_units_Z 4
_cell_length_a 10.6571(6)
_cell_length_b 13.8282(8)
_cell_length_c 17.0627(12)
_cell_measurement_reflns_used 3920
_cell_measurement_temperature 293(2)
_cell_measurement_theta_max 27.8834
_cell_measurement_theta_min 2.0590
_cell_volume 2297.9(3)
_computing_structure_refinement 'SHELXL-97 (Sheldrick, 1997)'
_computing_structure_solution 'SHELXS-97 (Sheldrick, 1990)'
_diffrn_ambient_temperature 293(2)
_diffrn_measured_fraction_theta_full 0.777
_diffrn_measured_fraction_theta_max 0.650
_diffrn_measurement_device_type 'SuperNova, Dual, Cu at zero, Atlas'
_diffrn_measurement_method '\w scans'
_diffrn_radiation_monochromator graphite
_diffrn_radiation_source 'fine-focus sealed tube'
_diffrn_radiation_type MoK\a
_diffrn_radiation_wavelength 0.71073
_diffrn_reflns_av_R_equivalents 0.0182
_diffrn_reflns_av_sigmaI/netI 0.0556
_diffrn_reflns_limit_h_max 7
_diffrn_reflns_limit_h_min -13
_diffrn_reflns_limit_k_max 16
_diffrn_reflns_limit_k_min -17
_diffrn_reflns_limit_l_max 21
_diffrn_reflns_limit_l_min -12
_diffrn_reflns_number 8093
_diffrn_reflns_theta_full 25.00
_diffrn_reflns_theta_max 27.77
_diffrn_reflns_theta_min 2.06
_diffrn_standards_decay_% 0
_diffrn_standards_interval_count 0
_diffrn_standards_interval_time 0
_diffrn_standards_number 0
_exptl_absorpt_coefficient_mu 5.615
_exptl_absorpt_correction_T_max 0.525
_exptl_absorpt_correction_T_min 0.393
_exptl_absorpt_correction_type analytical
_exptl_absorpt_process_details '(Clark, R. C. & Reid, J. S. (1995). Acta Cryst. A51, 887-897)'
_exptl_crystal_colour white
_exptl_crystal_density_diffrn 1.940
_exptl_crystal_density_method 'not measured'
_exptl_crystal_description plate
_exptl_crystal_F_000 1292
_exptl_crystal_size_max 0.5329
_exptl_crystal_size_mid 0.3591
_exptl_crystal_size_min 0.2997
_refine_diff_density_max 0.892
_refine_diff_density_min -0.875
_refine_diff_density_rms 0.106
_refine_ls_extinction_method none
_refine_ls_goodness_of_fit_ref 1.075
_refine_ls_hydrogen_treatment constr
_refine_ls_matrix_type full
_refine_ls_number_parameters 567
_refine_ls_number_reflns 7047
_refine_ls_number_restraints 0
_refine_ls_restrained_S_all 1.075
_refine_ls_R_factor_all 0.0519
_refine_ls_R_factor_gt 0.0376
_refine_ls_shift/su_max 0.001
_refine_ls_shift/su_mean 0.000
_refine_ls_structure_factor_coef Fsqd
_refine_ls_weighting_details 'calc w=1/[\s^2^(Fo^2^)+(0.0316P)^2^+0.0000P] where P=(Fo^2^+2Fc^2^)/3'
_refine_ls_weighting_scheme calc
_refine_ls_wR_factor_gt 0.0795
_refine_ls_wR_factor_ref 0.0937
_reflns_number_gt 5527
_reflns_number_total 7047
_reflns_threshold_expression >2sigma(I)
_cod_data_source_file ic5018054_si_003.cif
_cod_data_source_block 5b-OTf
_cod_original_cell_volume 2297.9(2)
_cod_original_formula_sum 'C7.25 H8.25 Cl0.75 F1.50 N2 O3 Re0.50 S0.50'
_cod_database_code 4341463

loop_
_symmetry_equiv_pos_as_xyz
'x, y, z'
'-x, -y, -z'

loop_
_atom_site_label
_atom_site_type_symbol
_atom_site_fract_x
_atom_site_fract_y
_atom_site_fract_z
_atom_site_U_iso_or_equiv
_atom_site_adp_type
_atom_site_occupancy
_atom_site_symmetry_multiplicity
_atom_site_calc_flag
_atom_site_refinement_flags
Re1 Re 0.30319(3) 0.23757(2) 0.168691(19) 0.04064(11) Uani 1 1 d .
N1 N 0.3418(6) 0.1792(5) 0.0566(4) 0.0446(17) Uani 1 1 d .
N2 N 0.3152(6) 0.0921(5) 0.0454(4) 0.0448(17) Uani 1 1 d .
H2 H 0.2897 0.0538 0.0819 0.054 Uiso 1 1 calc R
C11 C 0.3773(8) 0.2152(7) -0.0146(5) 0.054(2) Uani 1 1 d .
C12 C 0.3734(8) 0.1511(7) -0.0677(5) 0.063(3) Uani 1 1 d .
H12 H 0.3944 0.1589 -0.1208 0.075 Uiso 1 1 calc R
C13 C 0.3340(8) 0.0747(6) -0.0292(5) 0.052(2) Uani 1 1 d .
C14 C 0.4102(9) 0.3113(7) -0.0272(5) 0.077(3) Uani 1 1 d .
H14A H 0.3409 0.3670 -0.0067 0.116 Uiso 1 1 calc R
H14B H 0.4152 0.3333 -0.0831 0.116 Uiso 1 1 calc R
H14C H 0.4958 0.2961 0.0000 0.116 Uiso 1 1 calc R
C15 C 0.3106(9) -0.0146(7) -0.0565(5) 0.068(3) Uani 1 1 d .
H15A H 0.3608 -0.0795 -0.0212 0.102 Uiso 1 1 calc R
H15B H 0.3401 -0.0197 -0.1094 0.102 Uiso 1 1 calc R
H15C H 0.2157 -0.0022 -0.0563 0.102 Uiso 1 1 calc R
N3 N 0.1200(6) 0.2037(5) 0.1603(4) 0.0444(17) Uani 1 1 d .
N4 N 0.0847(6) 0.1435(5) 0.2210(4) 0.0479(18) Uani 1 1 d .
H4 H 0.1316 0.1151 0.2655 0.057 Uiso 1 1 calc R
C21 C 0.0184(8) 0.2325(7) 0.1032(5) 0.055(2) Uani 1 1 d .
C22 C -0.0750(8) 0.1908(7) 0.1280(6) 0.062(3) Uani 1 1 d .
H22 H -0.1536 0.1992 0.0995 0.075 Uiso 1 1 calc R
C23 C -0.0310(8) 0.1340(7) 0.2032(6) 0.058(3) Uani 1 1 d .
C24 C 0.0151(8) 0.3028(7) 0.0264(5) 0.068(3) Uani 1 1 d .
H24A H 0.0739 0.2619 -0.0090 0.102 Uiso 1 1 calc R
H24B H 0.0450 0.3575 0.0360 0.102 Uiso 1 1 calc R
H24C H -0.0757 0.3341 0.0027 0.102 Uiso 1 1 calc R
C25 C -0.0897(9) 0.0719(8) 0.2609(7) 0.086(4) Uani 1 1 d .
H25A H -0.0461 0.0588 0.3128 0.130 Uiso 1 1 calc R
H25B H -0.0759 0.0057 0.2445 0.130 Uiso 1 1 calc R
H25C H -0.1850 0.1112 0.2627 0.130 Uiso 1 1 calc R
S1 S 0.4249(2) -0.00097(15) 0.29344(12) 0.0463(5) Uani 1 1 d .
O4 O 0.4061(5) 0.0651(4) 0.2154(3) 0.0465(14) Uani 1 1 d .
O5 O 0.3048(6) 0.0288(5) 0.3373(3) 0.075(2) Uani 1 1 d .
O6 O 0.4894(5) -0.1107(4) 0.2897(4) 0.0636(17) Uani 1 1 d .
C4 C 0.5435(12) 0.0266(9) 0.3493(7) 0.082(3) Uani 1 1 d .
F1 F 0.6534(6) 0.0152(6) 0.3118(5) 0.129(3) Uani 1 1 d .
F2 F 0.4991(8) 0.1231(6) 0.3645(4) 0.140(3) Uani 1 1 d .
F3 F 0.5783(7) -0.0380(5) 0.4188(4) 0.112(2) Uani 1 1 d .
C1 C 0.2186(8) 0.3788(7) 0.1260(5) 0.057(2) Uani 1 1 d .
C2 C 0.2659(8) 0.2822(6) 0.2696(6) 0.052(2) Uani 1 1 d .
C3 C 0.4714(9) 0.2560(7) 0.1734(5) 0.058(3) Uani 1 1 d .
O1 O 0.1639(7) 0.4712(5) 0.1007(5) 0.095(3) Uani 1 1 d .
O2 O 0.2459(8) 0.3126(6) 0.3290(4) 0.096(2) Uani 1 1 d .
O3 O 0.5762(6) 0.2603(5) 0.1755(4) 0.078(2) Uani 1 1 d .
Re2 Re 0.46864(3) 0.57218(2) 0.266375(19) 0.04839(12) Uani 1 1 d .
N51 N 0.6575(6) 0.5958(5) 0.2430(4) 0.0524(19) Uani 1 1 d .
N52 N 0.6740(6) 0.6838(5) 0.2578(4) 0.0521(19) Uani 1 1 d .
H52 H 0.6103 0.7360 0.2726 0.062 Uiso 1 1 calc R
C61 C 0.7799(9) 0.5348(7) 0.2199(6) 0.065(3) Uani 1 1 d .
C62 C 0.8670(9) 0.5882(9) 0.2219(6) 0.086(4) Uani 1 1 d .
H62 H 0.9567 0.5642 0.2082 0.103 Uiso 1 1 calc R
C63 C 0.8000(8) 0.6811(9) 0.2469(6) 0.071(3) Uani 1 1 d .
C64 C 0.8030(10) 0.4321(8) 0.1967(7) 0.103(4) Uani 1 1 d .
H64A H 0.7743 0.3896 0.2375 0.155 Uiso 1 1 calc R
H64B H 0.8977 0.3966 0.1900 0.155 Uiso 1 1 calc R
H64C H 0.7521 0.4429 0.1476 0.155 Uiso 1 1 calc R
C65 C 0.8421(9) 0.7676(9) 0.2596(7) 0.090(4) Uani 1 1 d .
H65A H 0.8530 0.8050 0.2091 0.135 Uiso 1 1 calc R
H65B H 0.9265 0.7389 0.2909 0.135 Uiso 1 1 calc R
H65C H 0.7742 0.8154 0.2870 0.135 Uiso 1 1 calc R
N53 N 0.4806(7) 0.6340(5) 0.3755(4) 0.0525(19) Uani 1 1 d .
N54 N 0.3785(7) 0.7199(5) 0.3933(4) 0.0515(18) Uani 1 1 d .
H54 H 0.3052 0.7537 0.3636 0.062 Uiso 1 1 calc R
C71 C 0.5757(9) 0.6047(7) 0.4369(5) 0.062(3) Uani 1 1 d .
C72 C 0.5287(9) 0.6742(7) 0.4898(5) 0.065(3) Uani 1 1 d .
H72 H 0.5744 0.6723 0.5367 0.078 Uiso 1 1 calc R
C73 C 0.4030(9) 0.7465(7) 0.4611(5) 0.052(2) Uani 1 1 d .
C74 C 0.7033(9) 0.5114(8) 0.4410(6) 0.095(4) Uani 1 1 d .
H74A H 0.6831 0.4496 0.4395 0.143 Uiso 1 1 calc R
H74B H 0.7549 0.5020 0.4896 0.143 Uiso 1 1 calc R
H74C H 0.7549 0.5221 0.3964 0.143 Uiso 1 1 calc R
C75 C 0.3077(9) 0.8394(7) 0.4910(5) 0.075(3) Uani 1 1 d .
H75A H 0.3438 0.8940 0.4853 0.113 Uiso 1 1 calc R
H75B H 0.2950 0.8195 0.5461 0.113 Uiso 1 1 calc R
H75C H 0.2222 0.8651 0.4610 0.113 Uiso 1 1 calc R
S51 S 0.25526(19) 0.82849(15) 0.19322(12) 0.0453(5) Uani 1 1 d .
O54 O 0.3894(5) 0.7399(4) 0.2075(3) 0.0483(14) Uani 1 1 d .
O55 O 0.1769(5) 0.8357(5) 0.2607(3) 0.0697(18) Uani 1 1 d .
O56 O 0.2657(6) 0.9245(4) 0.1543(3) 0.0636(17) Uani 1 1 d .
C54 C 0.1660(10) 0.7928(9) 0.1212(6) 0.073(3) Uani 1 1 d .
F51 F 0.2389(6) 0.7727(5) 0.0571(3) 0.0958(19) Uani 1 1 d .
F52 F 0.1405(6) 0.7089(5) 0.1483(4) 0.095(2) Uani 1 1 d .
F53 F 0.0509(6) 0.8709(5) 0.0967(4) 0.104(2) Uani 1 1 d .
C51 C 0.5492(10) 0.4289(7) 0.3112(5) 0.065(3) Uani 1 1 d .
C52 C 0.2998(10) 0.5612(8) 0.2937(6) 0.071(3) Uani 1 1 d .
C53 C 0.4545(9) 0.5304(6) 0.1664(6) 0.062(3) Uani 1 1 d .
O51 O 0.5997(8) 0.3394(5) 0.3363(4) 0.098(3) Uani 1 1 d .
O52 O 0.1978(7) 0.5570(6) 0.3108(5) 0.099(3) Uani 1 1 d .
O53 O 0.4446(8) 0.5053(5) 0.1069(4) 0.085(2) Uani 1 1 d .
C91 C 0.0929(14) 0.2045(14) 0.4702(8) 0.146(6) Uani 1 1 d .
H91 H 0.1812 0.1762 0.4475 0.175 Uiso 1 1 calc R
Cl91 Cl 0.0741(5) 0.1156(5) 0.5398(4) 0.261(4) Uani 1 1 d .
Cl92 Cl -0.0322(4) 0.2574(4) 0.3975(2) 0.1643(18) Uani 1 1 d .
Cl93 Cl 0.0792(9) 0.3188(6) 0.5160(4) 0.304(4) Uani 1 1 d .

loop_
_atom_site_aniso_label
_atom_site_aniso_U_11
_atom_site_aniso_U_22
_atom_site_aniso_U_33
_atom_site_aniso_U_23
_atom_site_aniso_U_13
_atom_site_aniso_U_12
Re1 0.04290(18) 0.03705(18) 0.0449(2) -0.00646(14) 0.00492(15) -0.01866(15)
N1 0.042(3) 0.046(4) 0.043(4) 0.003(3) 0.004(3) -0.019(3)
N2 0.048(4) 0.042(4) 0.044(4) -0.009(3) 0.006(3) -0.017(3)
C11 0.048(4) 0.067(6) 0.045(5) 0.002(4) -0.002(4) -0.025(5)
C12 0.071(6) 0.075(6) 0.035(5) 0.001(5) 0.006(4) -0.025(5)
C13 0.053(5) 0.051(5) 0.040(5) -0.010(4) 0.000(4) -0.007(4)
C14 0.095(7) 0.074(6) 0.070(6) 0.007(5) 0.024(6) -0.049(6)
C15 0.083(6) 0.073(6) 0.052(5) -0.026(5) -0.002(5) -0.025(6)
N3 0.041(3) 0.043(4) 0.060(4) -0.014(3) 0.008(3) -0.027(3)
N4 0.043(3) 0.055(4) 0.050(4) -0.005(3) 0.004(3) -0.026(3)
C21 0.045(4) 0.057(5) 0.057(6) -0.010(4) 0.002(4) -0.013(4)
C22 0.044(4) 0.061(6) 0.086(7) -0.012(5) -0.005(5) -0.025(4)
C23 0.041(4) 0.054(5) 0.087(7) -0.023(5) 0.019(5) -0.023(4)
C24 0.067(5) 0.073(6) 0.057(6) 0.005(5) -0.012(5) -0.024(5)
C25 0.064(5) 0.085(7) 0.121(10) -0.010(7) 0.018(6) -0.045(6)
S1 0.0513(11) 0.0412(11) 0.0433(11) 0.0031(9) -0.0046(10) -0.0181(10)
O4 0.052(3) 0.034(3) 0.052(3) -0.007(2) 0.000(3) -0.016(3)
O5 0.071(4) 0.092(5) 0.052(4) 0.010(3) 0.006(3) -0.030(4)
O6 0.071(4) 0.045(3) 0.076(4) -0.002(3) -0.022(3) -0.027(3)
C4 0.097(8) 0.074(7) 0.071(7) 0.004(6) -0.002(7) -0.035(7)
F1 0.099(4) 0.175(7) 0.140(7) -0.008(6) -0.006(5) -0.091(5)
F2 0.184(7) 0.103(5) 0.133(6) -0.040(5) -0.077(6) -0.045(5)
F3 0.130(5) 0.127(5) 0.076(4) 0.015(4) -0.046(4) -0.058(4)
C1 0.058(5) 0.056(5) 0.069(6) -0.010(5) 0.006(5) -0.035(5)
C2 0.050(4) 0.050(5) 0.070(6) -0.019(5) 0.008(5) -0.032(4)
C3 0.062(5) 0.049(5) 0.061(6) -0.011(4) 0.013(5) -0.017(5)
O1 0.088(5) 0.048(4) 0.130(7) 0.010(4) -0.012(4) -0.013(4)
O2 0.132(6) 0.099(5) 0.068(5) -0.048(4) 0.032(4) -0.042(5)
O3 0.053(3) 0.079(4) 0.111(6) -0.019(4) 0.004(4) -0.036(4)
Re2 0.0631(2) 0.04163(19) 0.0420(2) -0.00501(15) 0.00513(17) -0.02234(17)
N51 0.061(4) 0.043(4) 0.042(4) -0.007(3) 0.007(3) -0.007(4)
N52 0.045(4) 0.049(4) 0.052(4) -0.002(3) 0.000(3) -0.008(4)
C61 0.063(5) 0.062(6) 0.065(6) -0.015(5) 0.010(5) -0.014(5)
C62 0.051(5) 0.100(8) 0.092(8) -0.021(7) 0.019(6) -0.011(6)
C63 0.041(5) 0.085(7) 0.076(7) -0.004(6) 0.004(5) -0.016(5)
C64 0.092(7) 0.083(8) 0.129(10) -0.050(7) 0.039(7) -0.014(6)
C65 0.063(6) 0.114(9) 0.111(10) -0.014(7) -0.006(6) -0.057(7)
N53 0.062(4) 0.048(4) 0.041(4) -0.007(3) 0.010(3) -0.013(3)
N54 0.063(4) 0.054(4) 0.039(4) -0.010(3) 0.004(3) -0.024(4)
C71 0.062(5) 0.072(6) 0.039(5) 0.001(5) -0.005(5) -0.014(5)
C72 0.068(6) 0.092(7) 0.033(5) -0.010(5) -0.001(4) -0.030(6)
C73 0.069(5) 0.061(5) 0.036(4) -0.012(4) 0.012(4) -0.034(5)
C74 0.080(7) 0.100(8) 0.070(7) -0.011(6) -0.014(6) 0.006(6)
C75 0.100(7) 0.069(6) 0.061(6) -0.020(5) 0.021(6) -0.033(6)
S51 0.0480(11) 0.0422(11) 0.0461(11) -0.0049(9) -0.0036(10) -0.0187(10)
O54 0.048(3) 0.043(3) 0.052(3) -0.003(3) -0.003(3) -0.018(3)
O55 0.062(3) 0.084(4) 0.058(4) -0.011(3) 0.004(3) -0.022(3)
O56 0.080(4) 0.049(3) 0.064(4) 0.000(3) -0.018(3) -0.031(3)
C54 0.065(6) 0.080(7) 0.073(7) -0.005(6) 0.004(6) -0.030(6)
F51 0.106(4) 0.147(6) 0.063(4) -0.036(4) 0.002(3) -0.073(4)
F52 0.106(4) 0.099(4) 0.104(5) -0.007(4) -0.020(4) -0.071(4)
F53 0.079(4) 0.098(4) 0.124(5) -0.007(4) -0.056(4) -0.025(4)
C51 0.095(7) 0.046(5) 0.047(5) -0.007(4) 0.005(5) -0.018(5)
C52 0.085(7) 0.070(6) 0.063(6) -0.012(5) 0.013(6) -0.036(6)
C53 0.078(6) 0.041(5) 0.060(6) -0.008(4) 0.014(5) -0.016(5)
O51 0.143(6) 0.045(4) 0.072(5) 0.001(3) 0.009(4) 0.000(4)
O52 0.097(5) 0.101(6) 0.120(7) -0.004(5) 0.021(5) -0.066(5)
O53 0.148(7) 0.070(4) 0.060(4) -0.025(4) 0.006(5) -0.062(5)
C91 0.127(11) 0.222(18) 0.085(10) 0.014(11) 0.005(9) -0.078(12)
Cl91 0.179(5) 0.271(7) 0.306(9) 0.109(6) -0.087(5) -0.118(5)
Cl92 0.137(3) 0.223(5) 0.120(3) -0.024(3) -0.007(3) -0.057(3)
Cl93 0.445(11) 0.284(8) 0.200(7) -0.048(6) -0.096(7) -0.153(8)

loop_
_atom_type_symbol
_atom_type_description
_atom_type_scat_dispersion_real
_atom_type_scat_dispersion_imag
_atom_type_scat_source
C C 0.0033 0.0016 'International Tables Vol C Tables 4.2.6.8 and 6.1.1.4'
H H 0.0000 0.0000 'International Tables Vol C Tables 4.2.6.8 and 6.1.1.4'
Cl Cl 0.1484 0.1585 'International Tables Vol C Tables 4.2.6.8 and 6.1.1.4'
F F 0.0171 0.0103 'International Tables Vol C Tables 4.2.6.8 and 6.1.1.4'
N N 0.0061 0.0033 'International Tables Vol C Tables 4.2.6.8 and 6.1.1.4'
O O 0.0106 0.0060 'International Tables Vol C Tables 4.2.6.8 and 6.1.1.4'
Re Re -1.0185 7.2310 'International Tables Vol C Tables 4.2.6.8 and 6.1.1.4'
S S 0.1246 0.1234 'International Tables Vol C Tables 4.2.6.8 and 6.1.1.4'

loop_
_geom_angle_atom_site_label_1
_geom_angle_atom_site_label_2
_geom_angle_atom_site_label_3
_geom_angle
C1 Re1 C3 89.5(3)
C1 Re1 C2 85.4(4)
C3 Re1 C2 89.2(4)
C1 Re1 N1 97.0(3)
C3 Re1 N1 93.1(3)
C2 Re1 N1 176.6(3)
C1 Re1 N3 94.3(3)
C3 Re1 N3 175.2(3)
C2 Re1 N3 94.1(3)
N1 Re1 N3 83.4(2)
C1 Re1 O4 177.7(3)
C3 Re1 O4 90.8(3)
C2 Re1 O4 96.9(3)
N1 Re1 O4 80.6(2)
N3 Re1 O4 85.3(2)
C11 N1 N2 104.8(7)
C11 N1 Re1 134.3(6)
N2 N1 Re1 120.6(4)
C13 N2 N1 111.4(7)
N1 C11 C12 109.4(8)
N1 C11 C14 121.0(9)
C12 C11 C14 129.7(8)
C13 C12 C11 108.0(8)
N2 C13 C12 106.5(8)
N2 C13 C15 121.7(8)
C12 C13 C15 131.8(8)
C21 N3 N4 104.3(6)
C21 N3 Re1 133.6(5)
N4 N3 Re1 122.1(5)
C23 N4 N3 111.8(7)
N3 C21 C22 110.3(8)
N3 C21 C24 122.0(8)
C22 C21 C24 127.7(9)
C21 C22 C23 106.9(8)
N4 C23 C22 106.6(8)
N4 C23 C25 121.2(9)
C22 C23 C25 132.1(9)
O6 S1 O5 116.4(4)
O6 S1 O4 112.0(3)
O5 S1 O4 112.5(3)
O6 S1 C4 104.3(4)
O5 S1 C4 104.2(5)
O4 S1 C4 106.2(4)
S1 O4 Re1 134.7(3)
F1 C4 F2 105.8(10)
F1 C4 F3 107.8(9)
F2 C4 F3 106.8(10)
F1 C4 S1 111.4(9)
F2 C4 S1 114.0(8)
F3 C4 S1 110.8(8)
O1 C1 Re1 177.9(9)
O2 C2 Re1 176.8(8)
O3 C3 Re1 175.5(8)
C51 Re2 C52 86.5(4)
C51 Re2 C53 88.2(4)
C52 Re2 C53 90.5(4)
C51 Re2 N51 96.1(3)
C52 Re2 N51 174.4(4)
C53 Re2 N51 94.5(3)
C51 Re2 N53 96.6(3)
C52 Re2 N53 90.9(4)
C53 Re2 N53 175.0(3)
N51 Re2 N53 83.9(2)
C51 Re2 O54 175.0(3)
C52 Re2 O54 98.2(3)
C53 Re2 O54 89.9(3)
N51 Re2 O54 79.4(2)
N53 Re2 O54 85.2(2)
N52 N51 C61 104.9(8)
N52 N51 Re2 121.0(5)
C61 N51 Re2 134.0(7)
C63 N52 N51 113.1(7)
N51 C61 C62 108.1(9)
N51 C61 C64 121.8(10)
C62 C61 C64 130.1(9)
C63 C62 C61 108.8(9)
N52 C63 C62 105.0(10)
N52 C63 C65 122.9(9)
C62 C63 C65 132.0(9)
N54 N53 C71 104.9(7)
N54 N53 Re2 121.3(5)
C71 N53 Re2 133.8(5)
C73 N54 N53 113.2(7)
N53 C71 C72 108.4(7)
N53 C71 C74 121.9(8)
C72 C71 C74 129.7(9)
C73 C72 C71 108.1(8)
N54 C73 C72 105.4(7)
N54 C73 C75 122.5(8)
C72 C73 C75 132.0(9)
O55 S51 O56 116.3(4)
O55 S51 O54 113.0(3)
O56 S51 O54 111.9(3)
O55 S51 C54 105.2(4)
O56 S51 C54 104.6(4)
O54 S51 C54 104.5(4)
S51 O54 Re2 136.6(3)
F52 C54 F53 108.2(8)
F52 C54 F51 107.0(10)
F53 C54 F51 107.3(8)
F52 C54 S51 113.2(7)
F53 C54 S51 110.4(8)
F51 C54 S51 110.5(7)
O51 C51 Re2 177.6(8)
O52 C52 Re2 178.3(10)
O53 C53 Re2 179.1(10)
Cl91 C91 Cl92 115.0(10)
Cl91 C91 Cl93 107.3(9)
Cl92 C91 Cl93 102.6(9)

loop_
_geom_bond_atom_site_label_1
_geom_bond_atom_site_label_2
_geom_bond_distance
Re1 C1 1.840(8)
Re1 C3 1.906(10)
Re1 C2 1.913(10)
Re1 N1 2.175(7)
Re1 N3 2.181(6)
Re1 O4 2.229(4)
N1 C11 1.344(9)
N1 N2 1.377(9)
N2 C13 1.335(10)
C11 C12 1.377(12)
C11 C14 1.481(12)
C12 C13 1.351(12)
C13 C15 1.491(12)
N3 C21 1.356(9)
N3 N4 1.363(8)
N4 C23 1.330(10)
C21 C22 1.359(11)
C21 C24 1.491(10)
C22 C23 1.372(12)
C23 C25 1.490(11)
S1 O6 1.426(5)
S1 O5 1.438(6)
S1 O4 1.454(5)
S1 C4 1.772(12)
C4 F1 1.302(12)
C4 F2 1.308(12)
C4 F3 1.325(10)
C1 O1 1.194(9)
C2 O2 1.150(10)
C3 O3 1.141(10)
Re2 C51 1.869(8)
Re2 C52 1.911(11)
Re2 C53 1.912(10)
Re2 N51 2.181(7)
Re2 N53 2.195(7)
Re2 O54 2.212(5)
N51 N52 1.354(9)
N51 C61 1.361(9)
N52 C63 1.343(10)
C61 C62 1.389(14)
C61 C64 1.468(13)
C62 C63 1.354(13)
C63 C65 1.472(14)
N53 N54 1.356(8)
N53 C71 1.361(10)
N54 C73 1.325(10)
C71 C72 1.383(12)
C71 C74 1.477(11)
C72 C73 1.372(10)
C73 C75 1.476(11)
S51 O55 1.414(6)
S51 O56 1.428(6)
S51 O54 1.484(5)
S51 C54 1.792(12)
C54 F52 1.303(11)
C54 F53 1.310(10)
C54 F51 1.345(11)
C51 O51 1.156(9)
C52 O52 1.144(10)
C53 O53 1.141(11)
C91 Cl91 1.634(14)
C91 Cl92 1.686(13)
C91 Cl93 1.833(18)
